data_4350239
loop_
_publ_author_name
'Galet, Ana'
'Gaspar, Ana Bel\'en'
'Mu\~noz, M Carmen'
'Real, Jos\'e Antonio'

_publ_section_title
;
 Influence of the counterion and the solvent molecules in the spin
 crossover system [Co(4-terpyridone)2]Xp.nH2O.
;
_journal_issue 11
_journal_name_full 'Inorganic chemistry'
_journal_page_first 4413
_journal_page_last 4422
_journal_paper_doi 10.1021/ic060090u
_journal_volume 45
_journal_year 2006
_chemical_formula_sum 'C31 H26 B Co F7 N6 O3 Si0.5'
_chemical_formula_weight 747.36
_space_group_IT_number 2
_space_group_name_Hall '-P 1'
_space_group_name_H-M_alt 'P -1'
_symmetry_cell_setting triclinic
_symmetry_space_group_name_H-M 'P -1'
_atom_sites_solution_hydrogens geom
_atom_sites_solution_primary direct
_atom_sites_solution_secondary difmap
_audit_creation_method SHELXL-97
_cell_angle_alpha 84.5610(10)
_cell_angle_beta 87.5670(10)
_cell_angle_gamma 86.2920(10)
_cell_formula_units_Z 2
_cell_length_a 8.6560(2)
_cell_length_b 9.0430(2)
_cell_length_c 19.8460(7)
_cell_measurement_temperature 293(2)
_cell_volume 1542.21(7)
_computing_cell_refinement 'HKL DENZO'
_computing_data_collection COLLECT
_computing_data_reduction 'HKL DENZO and SCALEPACK'
_computing_structure_refinement 'SHELXL-97 (Sheldrick, 1997)'
_computing_structure_solution SHELXS-97
_diffrn_ambient_temperature 293(2)
_diffrn_measured_fraction_theta_full 0.981
_diffrn_measured_fraction_theta_max 0.981
_diffrn_radiation_monochromator graphite
_diffrn_radiation_source 'fine-focus sealed tube'
_diffrn_radiation_type MoK\a
_diffrn_radiation_wavelength 0.71073
_diffrn_reflns_av_R_equivalents 0.0329
_diffrn_reflns_av_sigmaI/netI 0.0868
_diffrn_reflns_limit_h_max 11
_diffrn_reflns_limit_h_min -10
_diffrn_reflns_limit_k_max 11
_diffrn_reflns_limit_k_min -11
_diffrn_reflns_limit_l_max 17
_diffrn_reflns_limit_l_min -25
_diffrn_reflns_number 9951
_diffrn_reflns_theta_full 27.50
_diffrn_reflns_theta_max 27.50
_diffrn_reflns_theta_min 3.96
_exptl_absorpt_coefficient_mu 0.664
_exptl_crystal_colour brown
_exptl_crystal_density_diffrn 1.609
_exptl_crystal_density_method 'not measured'
_exptl_crystal_description prismatic
_exptl_crystal_F_000 760
_exptl_crystal_size_max 0.06
_exptl_crystal_size_mid 0.04
_exptl_crystal_size_min 0.03
_refine_diff_density_max 0.877
_refine_diff_density_min -0.640
_refine_diff_density_rms 0.068
_refine_ls_extinction_method none
_refine_ls_goodness_of_fit_ref 1.002
_refine_ls_hydrogen_treatment mixed
_refine_ls_matrix_type full
_refine_ls_number_parameters 449
_refine_ls_number_reflns 6963
_refine_ls_number_restraints 0
_refine_ls_restrained_S_all 1.002
_refine_ls_R_factor_all 0.1070
_refine_ls_R_factor_gt 0.0530
_refine_ls_shift/su_max 0.069
_refine_ls_shift/su_mean 0.002
_refine_ls_structure_factor_coef Fsqd
_refine_ls_weighting_details 'calc w=1/[\s^2^(Fo^2^)+(0.0776P)^2^+0.0000P] where P=(Fo^2^+2Fc^2^)/3'
_refine_ls_weighting_scheme calc
_refine_ls_wR_factor_gt 0.1252
_refine_ls_wR_factor_ref 0.1435
_reflns_number_gt 4309
_reflns_number_total 6963
_reflns_threshold_expression >2sigma(I)
_cod_data_source_file ic060090usi20060117_110733.cif
_cod_data_source_block compound3-293K
_cod_original_sg_symbol_H-M P-1
_cod_original_formula_sum 'C31 H26 B Co F7 N6 O3 Si0.50'
_cod_database_code 4350239

loop_
_symmetry_equiv_pos_as_xyz
'x, y, z'
'-x, -y, -z'

loop_
_atom_site_label
_atom_site_type_symbol
_atom_site_fract_x
_atom_site_fract_y
_atom_site_fract_z
_atom_site_U_iso_or_equiv
_atom_site_adp_type
_atom_site_occupancy
_atom_site_symmetry_multiplicity
_atom_site_calc_flag
_atom_site_refinement_flags
Co1 Co 0.88480(4) 0.23539(4) 0.23795(2) 0.03105(15) Uani 1 1 d .
Si1 Si 0.5000 0.0000 0.5000 0.0536(4) Uani 1 2 d S
N1 N 0.6718(3) 0.1582(3) 0.24027(13) 0.0331(6) Uani 1 1 d .
N2 N 0.8537(3) 0.2458(3) 0.14369(12) 0.0317(6) Uani 1 1 d .
N3 N 1.0864(3) 0.3211(2) 0.20187(13) 0.0340(6) Uani 1 1 d .
N4 N 0.7950(3) 0.4488(3) 0.26829(13) 0.0367(6) Uani 1 1 d .
N5 N 0.9320(3) 0.2177(3) 0.33350(13) 0.0323(6) Uani 1 1 d .
N6 N 0.9843(3) 0.0086(3) 0.25276(13) 0.0345(6) Uani 1 1 d .
O1 O 0.8036(3) 0.2305(3) -0.05990(12) 0.0616(7) Uani 1 1 d .
O2 O 1.1148(3) 0.2233(3) 0.52029(11) 0.0550(6) Uani 1 1 d .
C1 C 0.5862(4) 0.1130(3) 0.29507(17) 0.0412(8) Uani 1 1 d .
H1 H 0.6217 0.1243 0.3377 0.047(2) Uiso 1 1 calc R
C2 C 0.4469(4) 0.0500(4) 0.29029(19) 0.0456(9) Uani 1 1 d .
H2 H 0.3894 0.0198 0.3292 0.047(2) Uiso 1 1 calc R
C3 C 0.3938(4) 0.0324(3) 0.22781(19) 0.0451(9) Uani 1 1 d .
H3 H 0.3006 -0.0116 0.2241 0.047(2) Uiso 1 1 calc R
C4 C 0.4795(3) 0.0804(3) 0.16967(17) 0.0381(7) Uani 1 1 d .
H4 H 0.4445 0.0707 0.1267 0.047(2) Uiso 1 1 calc R
C5 C 0.6184(3) 0.1429(3) 0.17801(15) 0.0318(7) Uani 1 1 d .
C6 C 0.7241(3) 0.1942(3) 0.12122(15) 0.0318(7) Uani 1 1 d .
C7 C 0.7019(4) 0.1887(3) 0.05419(16) 0.0401(8) Uani 1 1 d .
H7 H 0.6111 0.1542 0.0397 0.047(2) Uiso 1 1 calc R
C8 C 0.8178(4) 0.2359(4) 0.00745(16) 0.0431(8) Uani 1 1 d .
C9 C 0.9522(4) 0.2862(4) 0.03027(17) 0.0445(8) Uani 1 1 d .
H9 H 1.0313 0.3162 -0.0002 0.047(2) Uiso 1 1 calc R
C10 C 0.9666(3) 0.2909(3) 0.09880(16) 0.0343(7) Uani 1 1 d .
C11 C 1.1006(3) 0.3414(3) 0.13289(16) 0.0361(7) Uani 1 1 d .
C12 C 1.2261(4) 0.4035(4) 0.10069(19) 0.0459(9) Uani 1 1 d .
H12 H 1.2336 0.4161 0.0536 0.047(2) Uiso 1 1 calc R
C13 C 1.3427(4) 0.4477(4) 0.1389(2) 0.0500(9) Uani 1 1 d .
H13 H 1.4291 0.4906 0.1178 0.047(2) Uiso 1 1 calc R
C14 C 1.3286(4) 0.4272(3) 0.2083(2) 0.0473(9) Uani 1 1 d .
H14 H 1.4054 0.4560 0.2348 0.047(2) Uiso 1 1 calc R
C15 C 1.2007(4) 0.3641(3) 0.23790(18) 0.0389(8) Uani 1 1 d .
H15 H 1.1922 0.3503 0.2849 0.047(2) Uiso 1 1 calc R
C16 C 0.7188(4) 0.5609(3) 0.23178(18) 0.0436(8) Uani 1 1 d .
H16 H 0.7078 0.5539 0.1858 0.047(2) Uiso 1 1 calc R
C17 C 0.6563(4) 0.6862(4) 0.2600(2) 0.0542(10) Uani 1 1 d .
H17 H 0.6041 0.7621 0.2334 0.047(2) Uiso 1 1 calc R
C18 C 0.6719(5) 0.6971(4) 0.3271(2) 0.0582(10) Uani 1 1 d .
H18 H 0.6292 0.7802 0.3470 0.047(2) Uiso 1 1 calc R
C19 C 0.7516(4) 0.5843(4) 0.36567(19) 0.0507(9) Uani 1 1 d .
H19 H 0.7644 0.5906 0.4116 0.047(2) Uiso 1 1 calc R
C20 C 0.8117(3) 0.4624(3) 0.33452(17) 0.0364(7) Uani 1 1 d .
C21 C 0.9017(3) 0.3351(3) 0.37080(16) 0.0349(7) Uani 1 1 d .
C22 C 0.9578(4) 0.3363(4) 0.43372(17) 0.0437(8) Uani 1 1 d .
H22 H 0.9328 0.4168 0.4588 0.047(2) Uiso 1 1 calc R
C23 C 1.0526(4) 0.2169(4) 0.46047(16) 0.0406(8) Uani 1 1 d .
C24 C 1.0802(4) 0.0936(3) 0.42213(16) 0.0391(8) Uani 1 1 d .
H24 H 1.1409 0.0106 0.4388 0.047(2) Uiso 1 1 calc R
C25 C 1.0167(3) 0.0979(3) 0.36028(15) 0.0309(7) Uani 1 1 d .
C26 C 1.0373(3) -0.0251(3) 0.31560(16) 0.0318(7) Uani 1 1 d .
C27 C 1.1041(4) -0.1637(3) 0.33576(18) 0.0437(8) Uani 1 1 d .
H27 H 1.1392 -0.1852 0.3795 0.047(2) Uiso 1 1 calc R
C28 C 1.1184(4) -0.2703(4) 0.2902(2) 0.0527(9) Uani 1 1 d .
H28 H 1.1645 -0.3641 0.3027 0.047(2) Uiso 1 1 calc R
C29 C 1.0640(4) -0.2369(4) 0.22611(19) 0.0489(9) Uani 1 1 d .
H29 H 1.0722 -0.3076 0.1948 0.047(2) Uiso 1 1 calc R
C30 C 0.9974(4) -0.0972(3) 0.20924(17) 0.0398(8) Uani 1 1 d .
H30 H 0.9599 -0.0748 0.1660 0.047(2) Uiso 1 1 calc R
B1 B 0.6438(5) -0.2276(5) 0.0631(2) 0.0534(11) Uani 1 1 d .
F1 F 0.7455(3) -0.1757(3) 0.10435(12) 0.0825(7) Uani 1 1 d .
F2 F 0.4937(3) -0.2071(3) 0.09256(13) 0.0778(7) Uani 1 1 d .
F3 F 0.6744(3) -0.3784(2) 0.05943(12) 0.0867(8) Uani 1 1 d .
F4 F 0.6507(3) -0.1532(2) -0.00017(11) 0.0717(7) Uani 1 1 d .
F5 F 0.3318(3) 0.0227(3) 0.54778(11) 0.0743(7) Uani 1 1 d .
F6 F 0.5546(3) -0.1495(2) 0.55130(11) 0.0723(7) Uani 1 1 d .
F7 F 0.4113(3) -0.1054(3) 0.45116(12) 0.0804(7) Uani 1 1 d .
O3 O 0.3616(5) 0.4120(4) 0.3750(2) 0.1226(14) Uani 1 1 d .
C31 C 0.3524(8) 0.5205(9) 0.4298(4) 0.140(3) Uani 1 1 d .

loop_
_atom_site_aniso_label
_atom_site_aniso_U_11
_atom_site_aniso_U_22
_atom_site_aniso_U_33
_atom_site_aniso_U_23
_atom_site_aniso_U_13
_atom_site_aniso_U_12
Co1 0.0313(2) 0.0338(2) 0.0291(3) -0.00628(17) -0.00442(17) -0.00305(16)
Si1 0.0636(10) 0.0594(9) 0.0354(8) -0.0008(7) -0.0102(7) 0.0162(7)
N1 0.0346(14) 0.0336(13) 0.0307(15) -0.0025(11) 0.0000(11) -0.0016(11)
N2 0.0324(14) 0.0321(13) 0.0312(15) -0.0042(11) -0.0032(11) -0.0044(10)
N3 0.0320(14) 0.0320(13) 0.0390(16) -0.0086(11) -0.0021(12) -0.0017(11)
N4 0.0375(15) 0.0346(14) 0.0389(17) -0.0063(12) -0.0042(12) -0.0027(11)
N5 0.0338(14) 0.0288(13) 0.0353(15) -0.0076(11) -0.0030(11) -0.0018(10)
N6 0.0306(14) 0.0356(14) 0.0384(16) -0.0061(12) -0.0044(12) -0.0055(11)
O1 0.0710(17) 0.0901(19) 0.0253(13) -0.0049(13) -0.0040(12) -0.0164(14)
O2 0.0721(17) 0.0616(15) 0.0333(14) -0.0157(12) -0.0162(12) 0.0059(13)
C1 0.0416(19) 0.0456(18) 0.0346(19) -0.0013(15) 0.0003(15) 0.0054(15)
C2 0.042(2) 0.0466(19) 0.046(2) 0.0016(16) 0.0053(17) -0.0024(15)
C3 0.0331(18) 0.0421(19) 0.060(3) -0.0047(17) 0.0015(17) -0.0029(14)
C4 0.0348(17) 0.0388(17) 0.042(2) -0.0081(15) -0.0042(15) -0.0019(14)
C5 0.0335(16) 0.0293(15) 0.0328(18) -0.0041(13) -0.0062(13) 0.0015(12)
C6 0.0342(17) 0.0318(15) 0.0303(17) -0.0038(13) -0.0066(13) -0.0032(13)
C7 0.0414(19) 0.0464(18) 0.0343(19) -0.0065(15) -0.0101(15) -0.0064(14)
C8 0.051(2) 0.0491(19) 0.0293(19) -0.0035(15) -0.0033(16) -0.0067(16)
C9 0.046(2) 0.054(2) 0.034(2) -0.0020(16) 0.0049(16) -0.0087(16)
C10 0.0374(17) 0.0341(16) 0.0310(18) -0.0018(13) 0.0026(14) -0.0038(13)
C11 0.0359(17) 0.0353(16) 0.0375(19) -0.0058(14) 0.0006(14) -0.0018(13)
C12 0.045(2) 0.0457(19) 0.047(2) -0.0001(16) 0.0058(17) -0.0086(15)
C13 0.0381(19) 0.0424(19) 0.071(3) -0.0072(18) 0.0045(18) -0.0124(15)
C14 0.0387(19) 0.0415(19) 0.065(3) -0.0142(17) -0.0108(18) -0.0047(15)
C15 0.0385(18) 0.0326(16) 0.048(2) -0.0121(14) -0.0084(15) -0.0024(14)
C16 0.0428(19) 0.0459(19) 0.041(2) -0.0017(16) -0.0057(16) 0.0012(15)
C17 0.062(2) 0.041(2) 0.057(3) -0.0011(18) -0.0105(19) 0.0121(17)
C18 0.074(3) 0.041(2) 0.059(3) -0.0143(18) -0.004(2) 0.0186(18)
C19 0.067(2) 0.0405(18) 0.046(2) -0.0162(16) -0.0054(18) 0.0121(17)
C20 0.0360(17) 0.0357(17) 0.039(2) -0.0112(14) -0.0072(14) 0.0002(13)
C21 0.0331(17) 0.0370(17) 0.0356(19) -0.0094(14) -0.0017(14) -0.0018(13)
C22 0.052(2) 0.0407(18) 0.040(2) -0.0154(15) -0.0034(16) 0.0052(15)
C23 0.0453(19) 0.0492(19) 0.0285(18) -0.0089(15) -0.0064(15) -0.0004(15)
C24 0.0418(19) 0.0354(17) 0.040(2) -0.0022(14) -0.0039(15) -0.0002(14)
C25 0.0315(16) 0.0327(16) 0.0287(17) -0.0025(13) -0.0030(13) -0.0013(13)
C26 0.0303(16) 0.0336(16) 0.0318(18) -0.0045(13) 0.0024(13) -0.0041(12)
C27 0.055(2) 0.0356(17) 0.040(2) -0.0028(15) -0.0033(16) 0.0045(15)
C28 0.068(3) 0.0334(18) 0.056(2) -0.0067(17) -0.002(2) 0.0060(17)
C29 0.058(2) 0.0395(19) 0.051(2) -0.0185(17) 0.0011(18) -0.0027(16)
C30 0.0401(18) 0.0429(19) 0.039(2) -0.0148(15) -0.0034(15) -0.0051(14)
B1 0.055(3) 0.059(3) 0.047(3) -0.009(2) -0.006(2) -0.005(2)
F1 0.0780(16) 0.1039(19) 0.0705(17) -0.0063(14) -0.0303(13) -0.0281(14)
F2 0.0608(15) 0.1058(19) 0.0712(17) -0.0302(14) -0.0048(12) -0.0044(13)
F3 0.135(2) 0.0564(14) 0.0664(17) -0.0087(12) 0.0200(16) 0.0017(14)
F4 0.0853(17) 0.0734(15) 0.0557(15) 0.0060(12) -0.0163(12) -0.0082(12)
F5 0.0712(15) 0.0963(17) 0.0486(14) 0.0047(12) -0.0013(11) 0.0286(12)
F6 0.0885(17) 0.0671(14) 0.0554(14) 0.0094(11) -0.0100(12) 0.0240(12)
F7 0.0976(18) 0.0802(16) 0.0664(17) -0.0187(13) -0.0249(14) 0.0031(13)
O3 0.176(4) 0.099(3) 0.094(3) -0.004(2) -0.039(3) -0.005(3)
C31 0.121(5) 0.156(6) 0.130(6) 0.042(5) -0.005(4) 0.003(4)

loop_
_atom_type_symbol
_atom_type_description
_atom_type_scat_dispersion_real
_atom_type_scat_dispersion_imag
_atom_type_scat_source
C C 0.0033 0.0016 'International Tables Vol C Tables 4.2.6.8 and 6.1.1.4'
H H 0.0000 0.0000 'International Tables Vol C Tables 4.2.6.8 and 6.1.1.4'
N N 0.0061 0.0033 'International Tables Vol C Tables 4.2.6.8 and 6.1.1.4'
O O 0.0106 0.0060 'International Tables Vol C Tables 4.2.6.8 and 6.1.1.4'
Co Co 0.3494 0.9721 'International Tables Vol C Tables 4.2.6.8 and 6.1.1.4'
B B 0.0013 0.0007 'International Tables Vol C Tables 4.2.6.8 and 6.1.1.4'
F F 0.0171 0.0103 'International Tables Vol C Tables 4.2.6.8 and 6.1.1.4'
Si Si 0.0817 0.0704 'International Tables Vol C Tables 4.2.6.8 and 6.1.1.4'

loop_
_geom_angle_atom_site_label_1
_geom_angle_atom_site_label_2
_geom_angle_atom_site_label_3
_geom_angle
_geom_angle_site_symmetry_1
_geom_angle_site_symmetry_3
N2 Co1 N5 175.74(10) . .
N2 Co1 N1 80.69(10) . .
N5 Co1 N1 102.22(10) . .
N2 Co1 N3 80.03(10) . .
N5 Co1 N3 97.09(10) . .
N1 Co1 N3 160.69(10) . .
N2 Co1 N4 104.92(10) . .
N5 Co1 N4 78.21(10) . .
N1 Co1 N4 92.11(9) . .
N3 Co1 N4 91.74(9) . .
N2 Co1 N6 98.95(10) . .
N5 Co1 N6 78.05(10) . .
N1 Co1 N6 89.83(9) . .
N3 Co1 N6 94.27(9) . .
N4 Co1 N6 156.05(10) . .
F7 Si1 F7 180.0 . 2_656
F7 Si1 F6 90.91(12) . .
F7 Si1 F6 89.09(12) 2_656 .
F7 Si1 F6 89.09(12) . 2_656
F7 Si1 F6 90.91(12) 2_656 2_656
F6 Si1 F6 180.00(13) . 2_656
F7 Si1 F5 89.85(12) . .
F7 Si1 F5 90.15(12) 2_656 .
F6 Si1 F5 90.24(11) . .
F6 Si1 F5 89.76(11) 2_656 .
F7 Si1 F5 90.15(12) . 2_656
F7 Si1 F5 89.85(12) 2_656 2_656
F6 Si1 F5 89.76(11) . 2_656
F6 Si1 F5 90.24(11) 2_656 2_656
F5 Si1 F5 180.00(12) . 2_656
C1 N1 C5 118.7(3) . .
C1 N1 Co1 127.2(2) . .
C5 N1 Co1 113.88(19) . .
C10 N2 C6 119.6(3) . .
C10 N2 Co1 120.4(2) . .
C6 N2 Co1 119.7(2) . .
C15 N3 C11 118.1(3) . .
C15 N3 Co1 127.5(2) . .
C11 N3 Co1 114.41(19) . .
C20 N4 C16 117.7(3) . .
C20 N4 Co1 112.98(19) . .
C16 N4 Co1 129.1(2) . .
C25 N5 C21 119.0(3) . .
C25 N5 Co1 120.0(2) . .
C21 N5 Co1 120.2(2) . .
C30 N6 C26 118.4(3) . .
C30 N6 Co1 129.3(2) . .
C26 N6 Co1 112.26(19) . .
N1 C1 C2 122.0(3) . .
N1 C1 H1 119.0 . .
C2 C1 H1 119.0 . .
C3 C2 C1 119.5(3) . .
C3 C2 H2 120.3 . .
C1 C2 H2 120.3 . .
C2 C3 C4 119.8(3) . .
C2 C3 H3 120.1 . .
C4 C3 H3 120.1 . .
C5 C4 C3 117.8(3) . .
C5 C4 H4 121.1 . .
C3 C4 H4 121.1 . .
N1 C5 C4 122.1(3) . .
N1 C5 C6 114.0(3) . .
C4 C5 C6 123.9(3) . .
N2 C6 C7 121.9(3) . .
N2 C6 C5 111.6(3) . .
C7 C6 C5 126.5(3) . .
C6 C7 C8 118.7(3) . .
C6 C7 H7 120.6 . .
C8 C7 H7 120.6 . .
O1 C8 C9 118.9(3) . .
O1 C8 C7 121.5(3) . .
C9 C8 C7 119.6(3) . .
C10 C9 C8 118.8(3) . .
C10 C9 H9 120.6 . .
C8 C9 H9 120.6 . .
N2 C10 C9 121.4(3) . .
N2 C10 C11 111.9(3) . .
C9 C10 C11 126.7(3) . .
C12 C11 N3 121.7(3) . .
C12 C11 C10 125.2(3) . .
N3 C11 C10 113.0(3) . .
C11 C12 C13 119.3(3) . .
C11 C12 H12 120.4 . .
C13 C12 H12 120.4 . .
C14 C13 C12 119.0(3) . .
C14 C13 H13 120.5 . .
C12 C13 H13 120.5 . .
C15 C14 C13 119.3(3) . .
C15 C14 H14 120.4 . .
C13 C14 H14 120.4 . .
N3 C15 C14 122.6(3) . .
N3 C15 H15 118.7 . .
C14 C15 H15 118.7 . .
N4 C16 C17 122.4(3) . .
N4 C16 H16 118.8 . .
C17 C16 H16 118.8 . .
C18 C17 C16 119.1(3) . .
C18 C17 H17 120.5 . .
C16 C17 H17 120.5 . .
C17 C18 C19 119.7(3) . .
C17 C18 H18 120.1 . .
C19 C18 H18 120.1 . .
C20 C19 C18 118.4(4) . .
C20 C19 H19 120.8 . .
C18 C19 H19 120.8 . .
N4 C20 C19 122.6(3) . .
N4 C20 C21 114.2(3) . .
C19 C20 C21 123.1(3) . .
N5 C21 C22 121.7(3) . .
N5 C21 C20 113.7(3) . .
C22 C21 C20 124.5(3) . .
C21 C22 C23 119.9(3) . .
C21 C22 H22 120.0 . .
C23 C22 H22 120.0 . .
O2 C23 C22 119.4(3) . .
O2 C23 C24 122.6(3) . .
C22 C23 C24 118.0(3) . .
C25 C24 C23 119.0(3) . .
C25 C24 H24 120.5 . .
C23 C24 H24 120.5 . .
N5 C25 C24 122.3(3) . .
N5 C25 C26 113.9(3) . .
C24 C25 C26 123.8(3) . .
N6 C26 C27 121.7(3) . .
N6 C26 C25 114.7(2) . .
C27 C26 C25 123.6(3) . .
C28 C27 C26 119.0(3) . .
C28 C27 H27 120.5 . .
C26 C27 H27 120.5 . .
C27 C28 C29 119.5(3) . .
C27 C28 H28 120.2 . .
C29 C28 H28 120.2 . .
C30 C29 C28 118.7(3) . .
C30 C29 H29 120.7 . .
C28 C29 H29 120.7 . .
N6 C30 C29 122.6(3) . .
N6 C30 H30 118.7 . .
C29 C30 H30 118.7 . .
F1 B1 F4 111.0(3) . .
F1 B1 F3 109.9(4) . .
F4 B1 F3 110.5(3) . .
F1 B1 F2 107.9(3) . .
F4 B1 F2 109.9(3) . .
F3 B1 F2 107.6(3) . .

loop_
_geom_bond_atom_site_label_1
_geom_bond_atom_site_label_2
_geom_bond_distance
_geom_bond_site_symmetry_2
Co1 N2 1.894(2) .
Co1 N5 1.946(3) .
Co1 N1 2.010(2) .
Co1 N3 2.030(2) .
Co1 N4 2.162(2) .
Co1 N6 2.171(2) .
Si1 F7 1.665(2) .
Si1 F7 1.665(2) 2_656
Si1 F6 1.6686(19) .
Si1 F6 1.6686(19) 2_656
Si1 F5 1.715(2) .
Si1 F5 1.715(2) 2_656
N1 C1 1.337(4) .
N1 C5 1.360(4) .
N2 C10 1.350(4) .
N2 C6 1.350(4) .
N3 C15 1.343(4) .
N3 C11 1.365(4) .
N4 C20 1.347(4) .
N4 C16 1.343(4) .
N5 C25 1.347(4) .
N5 C21 1.356(4) .
N6 C30 1.345(4) .
N6 C26 1.348(4) .
O1 C8 1.353(4) .
O2 C23 1.332(4) .
C1 C2 1.376(5) .
C1 H1 0.9300 .
C2 C3 1.368(5) .
C2 H2 0.9300 .
C3 C4 1.395(4) .
C3 H3 0.9300 .
C4 C5 1.384(4) .
C4 H4 0.9300 .
C5 C6 1.480(4) .
C6 C7 1.358(4) .
C7 C8 1.397(4) .
C7 H7 0.9300 .
C8 C9 1.385(5) .
C9 C10 1.376(4) .
C9 H9 0.9300 .
C10 C11 1.486(4) .
C11 C12 1.362(4) .
C12 C13 1.388(5) .
C12 H12 0.9300 .
C13 C14 1.374(5) .
C13 H13 0.9300 .
C14 C15 1.363(4) .
C14 H14 0.9300 .
C15 H15 0.9300 .
C16 C17 1.381(5) .
C16 H16 0.9300 .
C17 C18 1.358(5) .
C17 H17 0.9300 .
C18 C19 1.381(5) .
C18 H18 0.9300 .
C19 C20 1.377(4) .
C19 H19 0.9300 .
C20 C21 1.492(4) .
C21 C22 1.360(4) .
C22 C23 1.391(4) .
C22 H22 0.9300 .
C23 C24 1.411(4) .
C24 C25 1.362(4) .
C24 H24 0.9300 .
C25 C26 1.484(4) .
C26 C27 1.377(4) .
C27 C28 1.380(5) .
C27 H27 0.9300 .
C28 C29 1.374(5) .
C28 H28 0.9300 .
C29 C30 1.372(4) .
C29 H29 0.9300 .
C30 H30 0.9300 .
B1 F1 1.361(5) .
B1 F4 1.369(5) .
B1 F3 1.380(5) .
B1 F2 1.410(5) .
O3 C31 1.529(9) .
